data_4033954
loop_
_publ_author_name
'Sengoku, Tetsuya'
'Shirai, Anna'
'Takano, Ayaka'
'Inuzuka, Toshiyasu'
'Sakamoto, Masami'
'Takahashi, Masaki'
'Yoda, Hidemi'

_publ_section_title
;
 Divergent Synthesis of Methylene Lactone- and Methylene Lactam-Based
 Spiro Compounds: Utility of Amido-Functionalized \g-Hydroxylactam as a
 Precursor for Cytotoxic <i>N</i>,<i>O</i>- and <i>N</i>,<i>N</i>-Spiro
 Compounds.
;
_journal_issue 19
_journal_name_full 'The Journal of organic chemistry'
_journal_page_first 12532
_journal_page_last 12541
_journal_paper_doi 10.1021/acs.joc.9b02038
_journal_volume 84
_journal_year 2019
_chemical_formula_sum 'C19 H22 B N O3'
_chemical_formula_weight 323.18
_space_group_crystal_system monoclinic
_space_group_IT_number 14
_space_group_name_Hall '-P 2ybc'
_space_group_name_H-M_alt 'P 1 21/c 1'
_atom_sites_solution_hydrogens mixed
_atom_sites_solution_primary direct
_atom_sites_solution_secondary difmap
_cell_angle_alpha 90
_cell_angle_beta 113.778(4)
_cell_angle_gamma 90
_cell_formula_units_Z 4
_cell_length_a 11.756(4)
_cell_length_b 17.147(5)
_cell_length_c 9.519(3)
_cell_measurement_reflns_used 6191
_cell_measurement_temperature 173(2)
_cell_measurement_theta_max 27.2439
_cell_measurement_theta_min 2.3756
_cell_volume 1756.0(10)
_computing_cell_refinement 'SAINT V8.34A (Bruker AXS Inc., 2013)'
_computing_data_collection 'APEX2 (Bruker AXS, 2006)'
_computing_data_reduction 'SAINT V8.34A (Bruker AXS Inc., 2013)'
_computing_molecular_graphics 'XSHEL (Bruker AXS,2002)'
_computing_publication_material 'XCIF (Bruker AXS, 2001)'
_computing_structure_refinement 'SHELXL-2014/7 (Sheldrick, 2014)'
_computing_structure_solution 'SHELXS-97 (Sheldrick, 1997)'
_diffrn_ambient_temperature 173(2)
_diffrn_detector_area_resol_mean 8.3333
_diffrn_measured_fraction_theta_full 0.987
_diffrn_measured_fraction_theta_max 0.987
_diffrn_measurement_device_type 'Bruker APEXII CCD area detector'
_diffrn_measurement_method 'Phi and Omega scans'
_diffrn_radiation_monochromator graphite
_diffrn_radiation_type MoK\a
_diffrn_radiation_wavelength 0.71073
_diffrn_reflns_av_R_equivalents 0.0687
_diffrn_reflns_av_unetI/netI 0.0491
_diffrn_reflns_limit_h_max 15
_diffrn_reflns_limit_h_min -15
_diffrn_reflns_limit_k_max 22
_diffrn_reflns_limit_k_min -22
_diffrn_reflns_limit_l_max 12
_diffrn_reflns_limit_l_min -12
_diffrn_reflns_number 19583
_diffrn_reflns_theta_full 27.461
_diffrn_reflns_theta_max 27.461
_diffrn_reflns_theta_min 2.235
_diffrn_source 'fine-focus sealed tube'
_exptl_absorpt_coefficient_mu 0.081
_exptl_absorpt_correction_T_max 0.98
_exptl_absorpt_correction_T_min 0.59
_exptl_absorpt_correction_type multi-scan
_exptl_absorpt_process_details 'SADABS (Sheldrick 1996)'
_exptl_crystal_colour colourless
_exptl_crystal_density_diffrn 1.223
_exptl_crystal_density_method 'not measured'
_exptl_crystal_description plate
_exptl_crystal_F_000 688
_exptl_crystal_size_max 0.500
_exptl_crystal_size_mid 0.400
_exptl_crystal_size_min 0.200
_refine_diff_density_max 0.640
_refine_diff_density_min -0.421
_refine_ls_extinction_method none
_refine_ls_goodness_of_fit_ref 1.045
_refine_ls_hydrogen_treatment mixed
_refine_ls_matrix_type full
_refine_ls_number_parameters 279
_refine_ls_number_reflns 3967
_refine_ls_number_restraints 180
_refine_ls_restrained_S_all 1.036
_refine_ls_R_factor_all 0.0811
_refine_ls_R_factor_gt 0.0667
_refine_ls_shift/su_max 0.001
_refine_ls_shift/su_mean 0.000
_refine_ls_structure_factor_coef Fsqd
_refine_ls_weighting_details 'w=1/[\s^2^(Fo^2^)+(0.1221P)^2^+0.6660P] where P=(Fo^2^+2Fc^2^)/3'
_refine_ls_weighting_scheme calc
_refine_ls_wR_factor_gt 0.1850
_refine_ls_wR_factor_ref 0.2005
_reflns_number_gt 3137
_reflns_number_total 3967
_reflns_threshold_expression 'I > 2\s(I)'
_cod_data_source_file jo9b02038_si_005.cif
_cod_data_source_block I
_cod_database_code 4033954

loop_
_space_group_symop_operation_xyz
'x, y, z'
'-x, y+1/2, -z+1/2'
'-x, -y, -z'
'x, -y-1/2, z-1/2'

loop_
_atom_site_type_symbol
_atom_site_label
_atom_site_fract_x
_atom_site_fract_y
_atom_site_fract_z
_atom_site_U_iso_or_equiv
_atom_site_adp_type
_atom_site_calc_flag
_atom_site_refinement_flags_adp
_atom_site_refinement_flags_occupancy
_atom_site_refinement_flags_posn
_atom_site_occupancy
_atom_site_disorder_assembly
_atom_site_disorder_group
B B1 0.7190(2) 0.65349(13) 0.6395(3) 0.0313(5) Uani d U . . 1.0 . .
C C4 0.7600(2) 0.42629(12) 0.8216(3) 0.0452(6) Uani d U . . 1.0 . .
H H4A 0.7203 0.3979 0.7246 0.068 Uiso calc U . R 1.0 A 1
H H4B 0.7055 0.4254 0.877 0.068 Uiso calc U . R 1.0 A 1
H H4C 0.8394 0.4014 0.8844 0.068 Uiso calc U . R 1.0 A 1
C C6 0.70265(17) 0.73901(11) 0.5734(2) 0.0295(4) Uani d U . . 1.0 . .
H H6A 0.7821 0.7675 0.6233 0.035 Uiso calc U . R 1.0 . .
H H6B 0.6824 0.7367 0.4619 0.035 Uiso calc U . R 1.0 . .
C C7 0.60236(16) 0.78265(10) 0.5987(2) 0.0252(4) Uani d U . . 1.0 . .
C C8 0.61854(19) 0.84816(11) 0.6790(2) 0.0361(5) Uani d U . . 1.0 . .
H H8A 0.6989 0.8708 0.7256 0.043 Uiso calc U . R 1.0 . .
H H8B 0.5498 0.8723 0.6897 0.043 Uiso calc U . R 1.0 . .
C C9 0.47636(16) 0.74619(9) 0.52401(19) 0.0217(4) Uani d U . . 1.0 . .
C C10 0.27653(16) 0.72624(10) 0.5393(2) 0.0230(4) Uani d U . . 1.0 . .
C C11 0.18538(18) 0.76392(12) 0.4214(2) 0.0306(4) Uani d U . . 1.0 . .
H H11 0.2059 0.8072 0.3739 0.037 Uiso calc U . R 1.0 . .
C C12 0.06110(19) 0.73921(13) 0.3695(2) 0.0386(5) Uani d U . . 1.0 . .
H H12 -0.0015 0.7651 0.2855 0.046 Uiso calc U . R 1.0 . .
C C13 0.02979(18) 0.67830(13) 0.4392(2) 0.0364(5) Uani d U . . 1.0 . .
H H13 -0.0549 0.6635 0.4063 0.044 Uiso calc U . R 1.0 . .
C C14 0.12233(17) 0.63720(11) 0.5598(2) 0.0277(4) Uani d U . . 1.0 . .
C C15 0.0936(2) 0.57266(12) 0.6328(2) 0.0350(5) Uani d U . . 1.0 . .
H H15 0.0094 0.5575 0.6029 0.042 Uiso calc U . R 1.0 . .
C C16 0.1848(2) 0.53221(12) 0.7450(3) 0.0395(5) Uani d U . . 1.0 . .
H H16 0.1637 0.4888 0.7917 0.047 Uiso calc U . R 1.0 . .
C C17 0.3100(2) 0.55397(11) 0.7925(2) 0.0350(5) Uani d U . . 1.0 . .
H H17 0.373 0.5249 0.8704 0.042 Uiso calc U . R 1.0 . .
C C18 0.34187(18) 0.61686(10) 0.7271(2) 0.0271(4) Uani d U . . 1.0 . .
H H18 0.4267 0.6316 0.7605 0.032 Uiso calc U . R 1.0 . .
C C19 0.24865(16) 0.66001(10) 0.60958(19) 0.0230(4) Uani d U . . 1.0 . .
C C1A 0.8002(7) 0.5256(5) 0.6631(10) 0.0320(16) Uani d U P . 0.506(5) B 1
H H1A1 0.7449 0.4907 0.5812 0.038 Uiso calc U P R 0.506(5) B 1
H H1A2 0.8867 0.5107 0.6827 0.038 Uiso calc U P R 0.506(5) B 1
C C2A 0.7828(5) 0.5101(2) 0.7889(5) 0.0287(10) Uani d U P . 0.506(5) B 1
C C3A 0.7086(8) 0.5686(4) 0.8405(7) 0.0397(17) Uani d U P . 0.506(5) B 1
H H3A1 0.6267 0.5456 0.8224 0.048 Uiso calc U P R 0.506(5) B 1
H H3A2 0.7531 0.5774 0.9523 0.048 Uiso calc U P R 0.506(5) B 1
C C5A 0.9050(4) 0.5457(3) 0.9000(5) 0.0386(11) Uani d U P . 0.506(5) B 1
H H5A1 0.9745 0.5217 0.8839 0.058 Uiso calc U P R 0.506(5) B 1
H H5A2 0.9147 0.5364 1.0058 0.058 Uiso calc U P R 0.506(5) B 1
H H5A3 0.9044 0.602 0.8816 0.058 Uiso calc U P R 0.506(5) B 1
C C1B 0.7750(10) 0.5148(6) 0.6231(11) 0.038(2) Uani d U P . 0.494(5) B 2
H H1B1 0.8626 0.4981 0.6773 0.046 Uiso calc U P R 0.494(5) B 2
H H1B2 0.7358 0.4808 0.5321 0.046 Uiso calc U P R 0.494(5) B 2
C C2B 0.7088(5) 0.5042(2) 0.7280(5) 0.0264(9) Uani d U P . 0.494(5) B 2
C C3B 0.6751(6) 0.5554(4) 0.7934(7) 0.0262(12) Uani d U P . 0.494(5) B 2
H H3B1 0.7354 0.5568 0.9019 0.031 Uiso calc U P R 0.494(5) B 2
H H3B2 0.594 0.5394 0.7928 0.031 Uiso calc U P R 0.494(5) B 2
C C5B 0.5796(4) 0.4962(3) 0.5999(5) 0.0399(12) Uani d U P . 0.494(5) B 2
H H5B1 0.5198 0.4832 0.6441 0.06 Uiso calc U P R 0.494(5) B 2
H H5B2 0.5803 0.4546 0.5295 0.06 Uiso calc U P R 0.494(5) B 2
H H5B3 0.5557 0.5455 0.5436 0.06 Uiso calc U P R 0.494(5) B 2
N N1 0.40090(14) 0.75477(8) 0.59797(17) 0.0239(3) Uani d U . . 1.0 . .
O O3 0.44554(12) 0.70987(8) 0.40296(14) 0.0289(3) Uani d U . . 1.0 . .
O O1A 0.7808(16) 0.6042(10) 0.6020(16) 0.038(3) Uani d U P . 0.506(5) B 1
O O2A 0.6888(11) 0.6445(7) 0.7616(15) 0.037(2) Uani d U P . 0.506(5) B 1
O O1B 0.7720(14) 0.5948(9) 0.5726(15) 0.0264(15) Uani d U P . 0.494(5) B 2
O O2B 0.6623(10) 0.6319(7) 0.7351(14) 0.0294(16) Uani d U P . 0.494(5) B 2
H H1C 0.435(2) 0.7696(13) 0.703(3) 0.029(5) Uiso d . . . 1.0 . .

loop_
_atom_site_aniso_label
_atom_site_aniso_U_11
_atom_site_aniso_U_22
_atom_site_aniso_U_33
_atom_site_aniso_U_12
_atom_site_aniso_U_13
_atom_site_aniso_U_23
B1 0.0300(11) 0.0314(11) 0.0370(11) 0.0075(8) 0.0181(9) 0.0072(9)
C4 0.0662(15) 0.0209(10) 0.0506(13) -0.0025(9) 0.0259(11) 0.0036(8)
C6 0.0244(9) 0.0296(9) 0.0354(10) -0.0011(7) 0.0129(8) 0.0062(7)
C7 0.0255(9) 0.0204(8) 0.0297(9) -0.0018(6) 0.0110(7) 0.0065(6)
C8 0.0333(10) 0.0221(9) 0.0513(12) -0.0091(7) 0.0154(9) -0.0027(8)
C9 0.0245(8) 0.0155(7) 0.0248(8) 0.0001(6) 0.0094(7) 0.0051(6)
C10 0.0238(8) 0.0211(8) 0.0266(8) -0.0032(6) 0.0126(7) -0.0034(6)
C11 0.0307(10) 0.0295(9) 0.0306(9) -0.0022(7) 0.0112(8) 0.0018(7)
C12 0.0277(10) 0.0431(12) 0.0386(11) 0.0019(8) 0.0068(8) 0.0034(9)
C13 0.0251(9) 0.0394(11) 0.0441(11) -0.0063(8) 0.0133(8) -0.0076(9)
C14 0.0292(9) 0.0248(9) 0.0341(9) -0.0075(7) 0.0178(8) -0.0096(7)
C15 0.0402(11) 0.0266(10) 0.0477(11) -0.0133(8) 0.0276(9) -0.0105(8)
C16 0.0593(14) 0.0202(9) 0.0525(12) -0.0100(9) 0.0364(11) -0.0036(8)
C17 0.0490(12) 0.0187(9) 0.0426(11) 0.0026(8) 0.0239(9) 0.0019(7)
C18 0.0316(9) 0.0181(8) 0.0345(9) 0.0000(7) 0.0164(8) -0.0025(7)
C19 0.0272(9) 0.0180(8) 0.0273(8) -0.0029(6) 0.0147(7) -0.0052(6)
C1A 0.037(4) 0.022(3) 0.051(4) 0.009(3) 0.033(3) -0.001(3)
C2A 0.029(2) 0.0196(17) 0.037(2) -0.0001(15) 0.013(2) 0.0034(14)
C3A 0.064(4) 0.025(3) 0.021(3) 0.012(3) 0.008(3) 0.003(2)
C5A 0.032(2) 0.036(2) 0.040(2) -0.0033(16) 0.0065(17) 0.0033(16)
C1B 0.047(4) 0.024(3) 0.035(3) -0.010(2) 0.008(3) -0.006(2)
C2B 0.026(2) 0.0182(17) 0.033(2) 0.0018(15) 0.0098(19) 0.0016(14)
C3B 0.034(3) 0.029(3) 0.023(3) 0.005(2) 0.019(2) 0.008(2)
C5B 0.031(2) 0.032(2) 0.044(2) -0.0020(16) 0.0020(18) 0.0048(17)
N1 0.0248(8) 0.0230(7) 0.0252(8) -0.0050(6) 0.0114(6) -0.0022(5)
O3 0.0301(7) 0.0298(7) 0.0282(7) -0.0034(5) 0.0133(5) -0.0026(5)
O1A 0.055(4) 0.026(4) 0.049(6) 0.005(3) 0.036(4) 0.002(3)
O2A 0.054(5) 0.021(3) 0.043(4) 0.005(3) 0.027(4) 0.006(2)
O1B 0.036(3) 0.022(3) 0.029(3) 0.010(2) 0.022(2) 0.000(2)
O2B 0.034(3) 0.021(4) 0.041(4) 0.006(2) 0.024(3) 0.011(3)

loop_
_atom_type_symbol
_atom_type_description
_atom_type_scat_dispersion_real
_atom_type_scat_dispersion_imag
_atom_type_scat_source
C C 0.0033 0.0016 'International Tables Vol C Tables 4.2.6.8 and 6.1.1.4'
H H 0.0000 0.0000 'International Tables Vol C Tables 4.2.6.8 and 6.1.1.4'
B B 0.0013 0.0007 'International Tables Vol C Tables 4.2.6.8 and 6.1.1.4'
N N 0.0061 0.0033 'International Tables Vol C Tables 4.2.6.8 and 6.1.1.4'
O O 0.0106 0.0060 'International Tables Vol C Tables 4.2.6.8 and 6.1.1.4'

loop_
_geom_angle_atom_site_label_1
_geom_angle_atom_site_label_2
_geom_angle_atom_site_label_3
_geom_angle
O1A B1 O2A 123.3(10)
O2B B1 O1B 120.6(9)
O1A B1 C6 120.3(9)
O2A B1 C6 114.6(6)
O2B B1 C6 120.0(5)
O1B B1 C6 118.2(7)
C2A C4 H4A 109.5
C2A C4 H4B 109.5
H4A C4 H4B 109.5
C2A C4 H4C 109.5
H4A C4 H4C 109.5
H4B C4 H4C 109.5
C7 C6 B1 112.21(15)
C7 C6 H6A 109.2
B1 C6 H6A 109.2
C7 C6 H6B 109.2
B1 C6 H6B 109.2
H6A C6 H6B 107.9
C8 C7 C6 125.20(18)
C8 C7 C9 120.75(17)
C6 C7 C9 114.05(16)
C7 C8 H8A 120.0
C7 C8 H8B 120.0
H8A C8 H8B 120.0
O3 C9 N1 122.62(16)
O3 C9 C7 121.22(16)
N1 C9 C7 116.15(15)
C11 C10 C19 120.83(16)
C11 C10 N1 120.15(16)
C19 C10 N1 118.97(15)
C10 C11 C12 120.50(18)
C10 C11 H11 119.8
C12 C11 H11 119.8
C13 C12 C11 120.37(19)
C13 C12 H12 119.8
C11 C12 H12 119.8
C12 C13 C14 120.47(18)
C12 C13 H13 119.8
C14 C13 H13 119.8
C13 C14 C15 122.05(18)
C13 C14 C19 119.58(17)
C15 C14 C19 118.37(18)
C16 C15 C14 120.99(19)
C16 C15 H15 119.5
C14 C15 H15 119.5
C15 C16 C17 120.64(18)
C15 C16 H16 119.7
C17 C16 H16 119.7
C18 C17 C16 120.4(2)
C18 C17 H17 119.8
C16 C17 H17 119.8
C17 C18 C19 120.20(18)
C17 C18 H18 119.9
C19 C18 H18 119.9
C18 C19 C14 119.42(16)
C18 C19 C10 122.45(16)
C14 C19 C10 118.13(16)
C2A C1A O1A 119.6(8)
C2A C1A H1A1 107.4
O1A C1A H1A1 107.4
C2A C1A H1A2 107.4
O1A C1A H1A2 107.4
H1A1 C1A H1A2 107.0
C1A C2A C4 118.8(5)
C1A C2A C5A 95.8(5)
C4 C2A C5A 115.6(3)
C1A C2A C3A 118.3(5)
C4 C2A C3A 112.6(4)
C5A C2A C3A 90.8(4)
O2A C3A C2A 114.1(8)
O2A C3A H3A1 108.7
C2A C3A H3A1 108.7
O2A C3A H3A2 108.7
C2A C3A H3A2 108.7
H3A1 C3A H3A2 107.6
C2A C5A H5A1 109.5
C2A C5A H5A2 109.5
H5A1 C5A H5A2 109.5
C2A C5A H5A3 109.5
H5A1 C5A H5A3 109.5
H5A2 C5A H5A3 109.5
O1B C1B C2B 112.6(9)
O1B C1B H1B1 109.1
C2B C1B H1B1 109.1
O1B C1B H1B2 109.1
C2B C1B H1B2 109.1
H1B1 C1B H1B2 107.8
C3B C2B C1B 127.5(6)
C3B C2B C5B 92.9(4)
C1B C2B C5B 95.4(4)
C3B C2B C4 116.4(4)
C1B C2B C4 107.1(5)
C5B C2B C4 113.8(3)
C2B C3B O2B 118.1(7)
C2B C3B H3B1 107.8
O2B C3B H3B1 107.8
C2B C3B H3B2 107.8
O2B C3B H3B2 107.8
H3B1 C3B H3B2 107.1
C2B C5B H5B1 109.5
C2B C5B H5B2 109.5
H5B1 C5B H5B2 109.5
C2B C5B H5B3 109.5
H5B1 C5B H5B3 109.5
H5B2 C5B H5B3 109.5
C9 N1 C10 123.11(15)
C9 N1 H1C 119.7(13)
C10 N1 H1C 115.6(13)
B1 O1A C1A 121.9(14)
B1 O2A C3A 119.8(10)
C1B O1B B1 117.8(12)
B1 O2B C3B 120.4(10)

loop_
_geom_bond_atom_site_label_1
_geom_bond_atom_site_label_2
_geom_bond_distance
B1 O1A 1.256(16)
B1 O2A 1.354(16)
B1 O2B 1.379(14)
B1 O1B 1.458(13)
B1 C6 1.577(3)
C4 C2A 1.516(4)
C4 C2B 1.584(4)
C4 H4A 0.98
C4 H4B 0.98
C4 H4C 0.98
C6 C7 1.496(3)
C6 H6A 0.99
C6 H6B 0.99
C7 C8 1.328(3)
C7 C9 1.497(2)
C8 H8A 0.95
C8 H8B 0.95
C9 O3 1.229(2)
C9 N1 1.345(2)
C10 C11 1.362(3)
C10 C19 1.422(2)
C10 N1 1.425(2)
C11 C12 1.406(3)
C11 H11 0.95
C12 C13 1.365(3)
C12 H12 0.95
C13 C14 1.411(3)
C13 H13 0.95
C14 C15 1.418(3)
C14 C19 1.420(2)
C15 C16 1.359(3)
C15 H15 0.95
C16 C17 1.405(3)
C16 H16 0.95
C17 C18 1.371(3)
C17 H17 0.95
C18 C19 1.418(3)
C18 H18 0.95
C1A C2A 1.321(10)
C1A O1A 1.45(2)
C1A H1A1 0.99
C1A H1A2 0.99
C2A C5A 1.527(6)
C2A C3A 1.535(9)
C3A O2A 1.473(16)
C3A H3A1 0.99
C3A H3A2 0.99
C5A H5A1 0.98
C5A H5A2 0.98
C5A H5A3 0.98
C1B O1B 1.45(2)
C1B C2B 1.504(12)
C1B H1B1 0.99
C1B H1B2 0.99
C2B C3B 1.229(8)
C2B C5B 1.523(6)
C3B O2B 1.409(14)
C3B H3B1 0.99
C3B H3B2 0.99
C5B H5B1 0.98
C5B H5B2 0.98
C5B H5B3 0.98
N1 H1C 0.95(2)

loop_
_geom_torsion_atom_site_label_1
_geom_torsion_atom_site_label_2
_geom_torsion_atom_site_label_3
_geom_torsion_atom_site_label_4
_geom_torsion
O1A B1 C6 C7 165.8(8)
O2A B1 C6 C7 -29.1(5)
O2B B1 C6 C7 -12.2(5)
O1B B1 C6 C7 155.2(7)
B1 C6 C7 C8 119.5(2)
B1 C6 C7 C9 -60.6(2)
C8 C7 C9 O3 147.87(18)
C6 C7 C9 O3 -32.0(2)
C8 C7 C9 N1 -33.0(2)
C6 C7 C9 N1 147.19(16)
C19 C10 C11 C12 1.7(3)
N1 C10 C11 C12 -175.79(17)
C10 C11 C12 C13 1.6(3)
C11 C12 C13 C14 -2.7(3)
C12 C13 C14 C15 -178.71(19)
C12 C13 C14 C19 0.6(3)
C13 C14 C15 C16 177.58(19)
C19 C14 C15 C16 -1.7(3)
C14 C15 C16 C17 0.7(3)
C15 C16 C17 C18 0.5(3)
C16 C17 C18 C19 -0.7(3)
C17 C18 C19 C14 -0.4(3)
C17 C18 C19 C10 179.22(17)
C13 C14 C19 C18 -177.76(16)
C15 C14 C19 C18 1.6(2)
C13 C14 C19 C10 2.6(2)
C15 C14 C19 C10 -178.08(16)
C11 C10 C19 C18 176.63(17)
N1 C10 C19 C18 -5.9(2)
C11 C10 C19 C14 -3.7(3)
N1 C10 C19 C14 173.76(15)
O1A C1A C2A C4 159.4(9)
O1A C1A C2A C5A -77.2(10)
O1A C1A C2A C3A 16.8(12)
C1A C2A C3A O2A -12.9(9)
C4 C2A C3A O2A -157.7(6)
C5A C2A C3A O2A 84.0(6)
O1B C1B C2B C3B -14.0(11)
O1B C1B C2B C5B 83.8(8)
O1B C1B C2B C4 -159.2(7)
C1B C2B C3B O2B 20.1(10)
C5B C2B C3B O2B -79.0(7)
C4 C2B C3B O2B 162.6(6)
O3 C9 N1 C10 -3.4(3)
C7 C9 N1 C10 177.48(15)
C11 C10 N1 C9 -75.0(2)
C19 C10 N1 C9 107.51(19)
O2A B1 O1A C1A 14.8(17)
C6 B1 O1A C1A 178.6(8)
C2A C1A O1A B1 -18.2(17)
O1A B1 O2A C3A -11.1(13)
C6 B1 O2A C3A -175.6(6)
C2A C3A O2A B1 9.4(10)
C2B C1B O1B B1 6.0(13)
O2B B1 O1B C1B -6.6(14)
C6 B1 O1B C1B -173.8(7)
O1B B1 O2B C3B 12.2(12)
C6 B1 O2B C3B 179.2(5)
C2B C3B O2B B1 -18.6(11)
